data_7718969
loop_
_publ_author_name
'Hong, Zhejun'
'Siripanich, Pattara'
'Stansfield, Oliver G.'
'Hall, Christopher R.'
'Connell, Timothy U.'
'Hua, Carol'

_publ_section_title
;
 Coordination polymers with iridium(III) metalloligands: the effect of
 pore size upon luminescent cation sensing.
;
_journal_issue 30
_journal_name_full 'Dalton transactions (Cambridge, England : 2003)'
_journal_page_first 11656
_journal_page_last 11666
_journal_paper_doi 10.1039/d5dt00813a
_journal_volume 54
_journal_year 2025
_chemical_formula_moiety 'C38 H22 Cd0.5 Ir N4 O4 S2, C3 H7 N O, [+ solvents]0.75[C3H7NO]'
_chemical_formula_sum 'C43.25 H34.25 Cd0.5 Ir N5.75 O5.75 S2'
_chemical_formula_weight 1039.03
_space_group_crystal_system orthorhombic
_space_group_IT_number 56
_space_group_name_Hall '-P 2ab 2ac'
_space_group_name_H-M_alt 'P c c n'
_atom_sites_solution_hydrogens geom
_atom_sites_solution_primary dual
_audit_creation_date 2025-06-19
_audit_creation_method
;
Olex2 1.5
(compiled 2025.05.31 svn.r86d253d1 for OlexSys, GUI svn.r7254)
;
_audit_update_record
;
2025-06-19 deposited with the CCDC.	2025-06-25 downloaded from the CCDC.
;
_cell_angle_alpha 90
_cell_angle_beta 90
_cell_angle_gamma 90
_cell_formula_units_Z 8
_cell_length_a 37.020(7)
_cell_length_b 10.917(2)
_cell_length_c 18.882(4)
_cell_measurement_reflns_used 2720
_cell_measurement_temperature 100.0(2)
_cell_measurement_theta_max 29.75
_cell_measurement_theta_min 0.78
_cell_volume 7631(3)
_computing_cell_refinement 'XDS (Kabsch, 2010)'
_computing_data_collection 'AS QEGUI'
_computing_data_reduction 'XDS (Kabsch, 2010)'
_computing_molecular_graphics 'Olex2 1.5 (Dolomanov et al., 2009)'
_computing_publication_material 'Olex2 1.5 (Dolomanov et al., 2009)'
_computing_structure_refinement 'SHELXL 2019/3 (Sheldrick, 2015)'
_computing_structure_solution 'SHELXT 2018/2 (Sheldrick, 2018)'
_diffrn_ambient_temperature 100.0(2)
_diffrn_detector_area_resol_mean 13.3
_diffrn_measured_fraction_theta_full 1.000
_diffrn_measured_fraction_theta_max 0.908
_diffrn_measurement_method 'Omega Scan'
_diffrn_radiation_monochromator 'Silicon Double Crystal'
_diffrn_radiation_type Synchrotron
_diffrn_radiation_wavelength 0.71073
_diffrn_reflns_av_R_equivalents 0.0349
_diffrn_reflns_av_unetI/netI 0.0141
_diffrn_reflns_Laue_measured_fraction_full 1.000
_diffrn_reflns_Laue_measured_fraction_max 0.908
_diffrn_reflns_limit_h_max 53
_diffrn_reflns_limit_h_min -53
_diffrn_reflns_limit_k_max 15
_diffrn_reflns_limit_k_min -15
_diffrn_reflns_limit_l_max 25
_diffrn_reflns_limit_l_min -25
_diffrn_reflns_number 133050
_diffrn_reflns_point_group_measured_fraction_full 1.000
_diffrn_reflns_point_group_measured_fraction_max 0.908
_diffrn_reflns_theta_full 25.242
_diffrn_reflns_theta_max 32.108
_diffrn_reflns_theta_min 1.100
_diffrn_source 'MX2 Beamline Australian Synchrotron'
_diffrn_standards_number 0
_exptl_absorpt_coefficient_mu 3.939
_exptl_absorpt_correction_T_max 0.4344
_exptl_absorpt_correction_T_min 0.3055
_exptl_absorpt_correction_type multi-scan
_exptl_absorpt_process_details 'XDS (Kabsch, 2010)'
_exptl_crystal_colour yellow
_exptl_crystal_colour_primary yellow
_exptl_crystal_density_diffrn 1.809
_exptl_crystal_description block
_exptl_crystal_F_000 4104
_exptl_crystal_size_max 0.18
_exptl_crystal_size_mid 0.1
_exptl_crystal_size_min 0.1
_refine_diff_density_max 1.759
_refine_diff_density_min -1.593
_refine_diff_density_rms 0.093
_refine_ls_extinction_coef 0.00027(3)
_refine_ls_extinction_expression Fc^*^=kFc[1+0.001xFc^2^\l^3^/sin(2\q)]^-1/4^
_refine_ls_extinction_method 'SHELXL-2019/2 (Sheldrick 2019)'
_refine_ls_goodness_of_fit_ref 1.043
_refine_ls_hydrogen_treatment constr
_refine_ls_matrix_type full
_refine_ls_number_parameters 495
_refine_ls_number_reflns 12148
_refine_ls_number_restraints 0
_refine_ls_restrained_S_all 1.043
_refine_ls_R_factor_all 0.0327
_refine_ls_R_factor_gt 0.0291
_refine_ls_shift/su_max 0.004
_refine_ls_shift/su_mean 0.000
_refine_ls_structure_factor_coef Fsqd
_refine_ls_weighting_details 'w=1/[\s^2^(Fo^2^)+(0.0485P)^2^+4.4572P] where P=(Fo^2^+2Fc^2^)/3'
_refine_ls_weighting_scheme calc
_refine_ls_wR_factor_gt 0.0834
_refine_ls_wR_factor_ref 0.0861
_reflns_Friedel_coverage 0.000
_reflns_number_gt 10686
_reflns_number_total 12148
_reflns_threshold_expression 'I > 2\s(I)'
_cod_data_source_file d5dt00813a2.cif
_cod_data_source_block ch-1-1c4x
_cod_depositor_comments
;
The following automatic conversions were performed:

data item '_exptl_absorpt_correction_type' value 'Multi-Scan' was
changed to 'multi-scan' in accordance with the
/home/data/users/saulius/crontab/automatic-downloads/rss-feeds/RSC/lib/dictionaries/cif_core.dic
dictionary named 'cif_core.dic' version 2.4.2 last updated on
2011-04-26.

Automatic conversion script
Id: cif_fix_values 8170 2020-07-09 18:12:32Z antanas 

 Adding full bibliography for 7718966--7718969.cif.
;
_cod_original_formula_sum 'C43.25 H34.25 Cd0.50 Ir N5.75 O5.75 S2'
_cod_database_code 7718969
_shelx_shelxl_version_number 2019/3
_shelx_space_group_comment
;
The symmetry employed for this shelxl refinement is uniquely defined
by the following loop, which should always be used as a source of
symmetry information in preference to the above space-group names.
They are only intended as comments.
;
_shelx_estimated_absorpt_t_max 0.694
_shelx_estimated_absorpt_t_min 0.537
_diffrn_measurement_detector_type 'Dectris Eiger 16M'
_olex2_refinement_description
;
1. Fixed Uiso
 At 1.2 times of:
  All C(H) groups
 At 1.5 times of:
  All C(H,H,H) groups
2.a Aromatic/amide H refined with riding coordinates:
 C00D(H00D), C00M(H00M), C00N(H00N), C00O(H00O), C26(H26), C18(H18),
 C00T(H00T), C00X(H00X), C23(H23), C25(H25), C16(H16), C2(H2), C15(H15),
 C24(H24), C17(H17), C13(H13), C5(H5), C11(H11), C12(H12), C4(H4), C27(H27),
 C3(H3), C10(H10)
2.b Idealised Me refined as rotating group:
 C28(H28A,H28B,H28C), C29(H29A,H29B,H29C)
;
_smtbx_masks_void_probe_radius 1.2
_smtbx_masks_void_truncation_radius 1.2
_olex2_submission_special_instructions 'No special instructions were received'

loop_
_space_group_symop_operation_xyz
'x, y, z'
'-x+1/2, -y+1/2, z'
'-x, y+1/2, -z+1/2'
'x+1/2, -y, -z+1/2'
'-x, -y, -z'
'x-1/2, y-1/2, -z'
'x, -y-1/2, z-1/2'
'-x-1/2, y, z-1/2'

loop_
_atom_site_label
_atom_site_type_symbol
_atom_site_fract_x
_atom_site_fract_y
_atom_site_fract_z
_atom_site_U_iso_or_equiv
_atom_site_adp_type
_atom_site_occupancy
_atom_site_site_symmetry_order
_atom_site_calc_flag
_atom_site_refinement_flags_posn
_atom_site_refinement_flags_adp
_atom_site_refinement_flags_occupancy
_atom_site_disorder_assembly
_atom_site_disorder_group
Ir1 Ir 0.60060(2) 0.25598(2) 0.73645(2) 0.03288(4) Uani 1 1 d . . . . .
Cd1 Cd 0.750000 -0.250000 0.99108(2) 0.03262(6) Uani 1 2 d S T P . .
S2 S 0.51723(2) 0.00802(5) 0.83346(3) 0.03716(11) Uani 1 1 d . . . . .
S1 S 0.64374(2) 0.58395(6) 0.62226(4) 0.05602(18) Uani 1 1 d . . . . .
O4 O 0.71656(5) -0.15667(15) 0.90731(9) 0.0481(4) Uani 1 1 d . . . . .
O3 O 0.70011(5) -0.0613(2) 1.00616(10) 0.0566(5) Uani 1 1 d . . . . .
O2 O 0.72115(6) -0.15725(17) 0.58429(10) 0.0572(5) Uani 1 1 d . . . . .
O1 O 0.71263(5) -0.0497(2) 0.48651(9) 0.0519(5) Uani 1 1 d . . . . .
N2 N 0.63881(5) 0.16535(16) 0.67092(9) 0.0348(3) Uani 1 1 d . . . . .
N4 N 0.63607(5) 0.16877(15) 0.81136(9) 0.0336(3) Uani 1 1 d . . . . .
N3 N 0.56686(5) 0.11095(16) 0.75823(9) 0.0336(3) Uani 1 1 d . . . . .
N1 N 0.62851(6) 0.41336(16) 0.71144(10) 0.0406(4) Uani 1 1 d . . . . .
C00D C 0.68626(6) 0.01767(19) 0.66633(11) 0.0368(4) Uani 1 1 d . . . . .
H00D H 0.702548 -0.034916 0.690567 0.044 Uiso 1 1 calc R U . . .
C00E C 0.67791(6) 0.01398(19) 0.89670(11) 0.0364(4) Uani 1 1 d . . . . .
C22 C 0.56504(6) -0.00972(19) 0.73395(10) 0.0344(4) Uani 1 1 d . . . . .
O5 O 0.56940(11) 0.7330(2) 0.48252(15) 0.0863(10) Uani 1 1 d . . . . .
C1 C 0.57059(7) 0.3155(2) 0.65478(11) 0.0413(5) Uani 1 1 d . . . . .
C21 C 0.54008(6) -0.08153(19) 0.77177(11) 0.0357(4) Uani 1 1 d . . . . .
N5 N 0.61457(8) 0.7771(2) 0.40417(14) 0.0574(6) Uani 1 1 d . . . . .
C00K C 0.66283(6) 0.09209(18) 0.70415(10) 0.0336(4) Uani 1 1 d . . . . .
C00L C 0.70004(6) -0.0743(2) 0.94111(12) 0.0413(5) Uani 1 1 d . . . . .
C00M C 0.66294(6) 0.1031(2) 0.55929(11) 0.0388(4) Uani 1 1 d . . . . .
H00M H 0.663382 0.111488 0.509222 0.047 Uiso 1 1 calc R U . . .
C00N C 0.68187(6) 0.01501(18) 0.82383(11) 0.0350(4) Uani 1 1 d . . . . .
H00N H 0.699116 -0.037248 0.802035 0.042 Uiso 1 1 calc R U . . .
C00O C 0.65251(6) 0.09305(19) 0.92640(11) 0.0389(4) Uani 1 1 d . . . . .
H00O H 0.649185 0.095566 0.976265 0.047 Uiso 1 1 calc R U . . .
C26 C 0.53625(7) -0.2062(2) 0.75869(12) 0.0388(4) Uani 1 1 d . . . . .
H26 H 0.520236 -0.255075 0.786031 0.047 Uiso 1 1 calc R U . . .
C00Q C 0.68578(6) 0.02044(19) 0.59297(11) 0.0369(4) Uani 1 1 d . . . . .
C18 C 0.51555(6) 0.2937(2) 0.88725(11) 0.0384(4) Uani 1 1 d . . . . .
H18 H 0.499059 0.236853 0.907383 0.046 Uiso 1 1 calc R U . . .
C20 C 0.54305(6) 0.13272(18) 0.80908(10) 0.0340(4) Uani 1 1 d . . . . .
C00T C 0.63220(6) 0.16781(19) 0.88268(11) 0.0380(4) Uani 1 1 d . . . . .
H00T H 0.614810 0.220671 0.903542 0.046 Uiso 1 1 calc R U . . .
C19 C 0.54103(7) 0.25559(16) 0.83710(12) 0.0338(4) Uani 1 1 d . . . . .
C14 C 0.56633(6) 0.33548(18) 0.80566(10) 0.0354(4) Uani 1 1 d . . . . .
C00W C 0.66083(6) 0.09179(18) 0.78248(11) 0.0340(4) Uani 1 1 d . . . . .
C00X C 0.63975(6) 0.1725(2) 0.59941(11) 0.0391(4) Uani 1 1 d . . . . .
H00X H 0.623795 0.227505 0.576129 0.047 Uiso 1 1 calc R U . . .
C23 C 0.58395(6) -0.0610(2) 0.67720(12) 0.0388(4) Uani 1 1 d . . . . .
H23 H 0.599680 -0.012397 0.649054 0.047 Uiso 1 1 calc R U . . .
C00Z C 0.70855(6) -0.0681(2) 0.55088(13) 0.0429(5) Uani 1 1 d . . . . .
C6 C 0.58426(8) 0.4210(2) 0.62070(12) 0.0460(5) Uani 1 1 d . . . . .
C25 C 0.55654(7) -0.25674(18) 0.70450(15) 0.0404(5) Uani 1 1 d . . . . .
H25 H 0.554982 -0.342194 0.695495 0.048 Uiso 1 1 calc R U . . .
C16 C 0.53924(7) 0.4969(2) 0.87700(12) 0.0468(5) Uani 1 1 d . . . . .
H16 H 0.538686 0.580697 0.890621 0.056 Uiso 1 1 calc R U . . .
C8 C 0.66023(7) 0.4676(2) 0.73705(13) 0.0443(5) Uani 1 1 d . . . . .
C2 C 0.54086(8) 0.2581(2) 0.62340(14) 0.0456(6) Uani 1 1 d . . . . .
H2 H 0.531123 0.186302 0.644427 0.055 Uiso 1 1 calc R U . . .
C15 C 0.56447(7) 0.4583(2) 0.82755(12) 0.0431(5) Uani 1 1 d . . . . .
H15 H 0.580850 0.516202 0.808044 0.052 Uiso 1 1 calc R U . . .
C24 C 0.57917(6) -0.1847(2) 0.66298(12) 0.0414(5) Uani 1 1 d . . . . .
H24 H 0.591578 -0.220816 0.624206 0.050 Uiso 1 1 calc R U . . .
C7 C 0.61649(7) 0.4680(2) 0.65344(12) 0.0454(5) Uani 1 1 d . . . . .
C17 C 0.51482(7) 0.4160(2) 0.90698(12) 0.0439(5) Uani 1 1 d . . . . .
H17 H 0.497709 0.444090 0.940790 0.053 Uiso 1 1 calc R U . . .
C13 C 0.67883(8) 0.4388(2) 0.79918(14) 0.0494(6) Uani 1 1 d . . . . .
H13 H 0.670838 0.373937 0.828814 0.059 Uiso 1 1 calc R U . . .
C5 C 0.56839(8) 0.4686(3) 0.55885(13) 0.0562(7) Uani 1 1 d . . . . .
H5 H 0.577833 0.540428 0.537299 0.067 Uiso 1 1 calc R U . . .
C11 C 0.72130(9) 0.6004(3) 0.77251(19) 0.0624(8) Uani 1 1 d . . . . .
H11 H 0.742277 0.645141 0.785603 0.075 Uiso 1 1 calc R U . . .
C12 C 0.70897(8) 0.5063(2) 0.81671(16) 0.0558(6) Uani 1 1 d . . . . .
H12 H 0.721569 0.488650 0.859340 0.067 Uiso 1 1 calc R U . . .
C28 C 0.63185(10) 0.7535(2) 0.3362(2) 0.0602(8) Uani 1 1 d . . . . .
H28A H 0.657820 0.741324 0.343382 0.090 Uiso 1 1 calc R U . . .
H28B H 0.627968 0.823495 0.304641 0.090 Uiso 1 1 calc R U . . .
H28C H 0.621377 0.679715 0.314929 0.090 Uiso 1 1 calc R U . . .
C4 C 0.53902(9) 0.4098(3) 0.53001(13) 0.0621(8) Uani 1 1 d . . . . .
H4 H 0.528066 0.441093 0.488258 0.075 Uiso 1 1 calc R U . . .
C27 C 0.58636(11) 0.7131(3) 0.42703(17) 0.0661(9) Uani 1 1 d . . . . .
H27 H 0.578516 0.646552 0.398500 0.079 Uiso 1 1 calc R U . . .
C9 C 0.67273(8) 0.5634(2) 0.69365(15) 0.0521(6) Uani 1 1 d . . . . .
C3 C 0.52527(8) 0.3044(3) 0.56184(13) 0.0559(7) Uani 1 1 d . . . . .
H3 H 0.505109 0.263891 0.541375 0.067 Uiso 1 1 calc R U . . .
C10 C 0.70378(8) 0.6296(2) 0.71076(19) 0.0612(8) Uani 1 1 d . . . . .
H10 H 0.712483 0.692801 0.680652 0.073 Uiso 1 1 calc R U . . .
C29 C 0.62841(12) 0.8784(3) 0.4467(2) 0.0817(11) Uani 1 1 d . . . . .
H29A H 0.654790 0.872759 0.449601 0.123 Uiso 1 1 calc R U . . .
H29B H 0.618107 0.874091 0.494437 0.123 Uiso 1 1 calc R U . . .
H29C H 0.621633 0.956293 0.424604 0.123 Uiso 1 1 calc R U . . .

loop_
_atom_site_aniso_label
_atom_site_aniso_U_11
_atom_site_aniso_U_22
_atom_site_aniso_U_33
_atom_site_aniso_U_23
_atom_site_aniso_U_13
_atom_site_aniso_U_12
Ir1 0.05031(7) 0.02417(5) 0.02416(6) 0.00047(2) 0.00412(3) 0.00173(3)
Cd1 0.04596(13) 0.03115(12) 0.02076(11) 0.000 0.000 -0.00394(7)
S2 0.0505(3) 0.0279(2) 0.0331(2) -0.00032(18) 0.0066(2) 0.00150(19)
S1 0.0778(4) 0.0372(3) 0.0531(4) 0.0182(3) 0.0283(3) 0.0120(3)
O4 0.0682(11) 0.0342(8) 0.0419(9) 0.0001(7) -0.0128(8) 0.0054(7)
O3 0.0537(11) 0.0849(15) 0.0312(8) 0.0106(9) 0.0007(7) 0.0042(10)
O2 0.0804(13) 0.0403(9) 0.0509(10) -0.0034(8) 0.0236(9) 0.0109(9)
O1 0.0518(10) 0.0715(13) 0.0324(9) -0.0145(8) 0.0024(7) 0.0051(9)
N2 0.0495(10) 0.0278(8) 0.0270(8) -0.0005(6) 0.0048(7) -0.0004(7)
N4 0.0490(9) 0.0233(7) 0.0284(8) -0.0012(6) 0.0027(7) -0.0031(6)
N3 0.0470(9) 0.0259(8) 0.0278(8) -0.0025(6) 0.0020(6) 0.0016(7)
N1 0.0629(12) 0.0276(8) 0.0312(8) 0.0018(7) 0.0106(8) 0.0008(8)
C00D 0.0465(11) 0.0318(9) 0.0322(10) -0.0022(8) 0.0036(8) -0.0016(8)
C00E 0.0470(11) 0.0306(9) 0.0317(9) 0.0016(7) 0.0002(8) -0.0051(8)
C22 0.0444(11) 0.0271(9) 0.0317(10) -0.0018(7) 0.0011(8) 0.0020(8)
O5 0.131(3) 0.0669(15) 0.0612(18) 0.0175(11) 0.0037(16) -0.0366(15)
C1 0.0621(14) 0.0370(10) 0.0248(9) -0.0004(8) 0.0054(9) 0.0126(9)
C21 0.0467(11) 0.0280(9) 0.0324(9) -0.0029(7) 0.0031(8) 0.0033(8)
N5 0.0800(17) 0.0390(10) 0.0532(14) 0.0084(10) -0.0191(13) -0.0178(11)
C00K 0.0451(10) 0.0278(8) 0.0279(9) -0.0001(7) 0.0035(7) -0.0035(7)
C00L 0.0467(11) 0.0398(11) 0.0373(11) 0.0070(9) -0.0026(9) -0.0059(9)
C00M 0.0512(12) 0.0375(10) 0.0279(9) -0.0029(8) 0.0048(8) -0.0058(9)
C00N 0.0457(11) 0.0277(9) 0.0317(10) -0.0011(7) 0.0027(8) -0.0003(8)
C00O 0.0561(12) 0.0331(10) 0.0275(9) -0.0007(7) 0.0022(8) -0.0035(9)
C26 0.0490(12) 0.0280(10) 0.0394(11) -0.0005(8) 0.0011(9) -0.0003(9)
C00Q 0.0449(11) 0.0333(9) 0.0325(10) -0.0047(8) 0.0055(8) -0.0036(8)
C18 0.0519(12) 0.0328(10) 0.0304(9) -0.0021(8) 0.0022(8) 0.0060(9)
C20 0.0464(11) 0.0273(8) 0.0283(9) 0.0005(7) 0.0015(8) 0.0040(8)
C00T 0.0548(12) 0.0302(9) 0.0291(9) -0.0024(7) 0.0043(8) -0.0034(8)
C19 0.0515(12) 0.0259(9) 0.0242(9) -0.0001(6) -0.0002(8) 0.0060(7)
C14 0.0551(12) 0.0258(8) 0.0254(9) -0.0005(7) 0.0014(8) 0.0053(8)
C00W 0.0478(11) 0.0262(8) 0.0279(9) -0.0009(7) 0.0032(8) -0.0038(8)
C00X 0.0529(12) 0.0347(10) 0.0296(10) 0.0005(8) 0.0036(8) 0.0007(9)
C23 0.0482(11) 0.0319(10) 0.0363(10) -0.0057(8) 0.0041(9) 0.0008(8)
C00Z 0.0459(11) 0.0421(12) 0.0408(11) -0.0115(9) 0.0062(9) -0.0040(9)
C6 0.0690(15) 0.0391(11) 0.0299(10) 0.0052(8) 0.0098(10) 0.0152(11)
C25 0.0509(13) 0.0266(9) 0.0437(13) -0.0057(7) 0.0013(10) 0.0018(8)
C16 0.0730(16) 0.0295(10) 0.0381(11) -0.0062(8) 0.0025(11) 0.0080(10)
C8 0.0630(15) 0.0251(10) 0.0447(13) 0.0009(8) 0.0161(10) -0.0034(9)
C2 0.0608(15) 0.0466(13) 0.0295(11) -0.0040(8) -0.0004(10) 0.0149(10)
C15 0.0673(15) 0.0278(9) 0.0342(10) -0.0014(8) 0.0039(10) 0.0019(9)
C24 0.0498(12) 0.0338(10) 0.0405(11) -0.0104(8) 0.0037(9) 0.0035(9)
C7 0.0702(15) 0.0293(10) 0.0368(11) 0.0071(8) 0.0160(10) 0.0097(10)
C17 0.0635(14) 0.0354(10) 0.0328(10) -0.0062(8) 0.0023(9) 0.0112(10)
C13 0.0669(16) 0.0329(11) 0.0483(13) 0.0002(10) 0.0082(11) -0.0090(10)
C5 0.0852(19) 0.0532(14) 0.0303(11) 0.0103(10) 0.0121(12) 0.0275(14)
C11 0.0673(18) 0.0331(12) 0.087(2) -0.0055(13) 0.0171(16) -0.0108(12)
C12 0.0656(16) 0.0418(13) 0.0601(16) -0.0073(12) 0.0090(13) -0.0131(12)
C28 0.075(2) 0.0380(13) 0.068(2) 0.0037(11) -0.0087(17) 0.0061(11)
C4 0.086(2) 0.0710(18) 0.0296(11) 0.0021(12) 0.0009(12) 0.0387(16)
C27 0.100(2) 0.0440(14) 0.0542(17) 0.0157(13) -0.0208(17) -0.0264(16)
C9 0.0699(16) 0.0295(10) 0.0569(15) 0.0058(10) 0.0253(13) 0.0014(10)
C3 0.0704(17) 0.0639(17) 0.0333(11) -0.0062(11) -0.0057(11) 0.0234(14)
C10 0.0715(17) 0.0308(11) 0.081(2) 0.0045(12) 0.0306(16) -0.0056(11)
C29 0.114(3) 0.0620(19) 0.069(2) -0.0013(16) -0.023(2) -0.041(2)

loop_
_atom_type_symbol
_atom_type_description
_atom_type_scat_dispersion_real
_atom_type_scat_dispersion_imag
_atom_type_scat_source
C C 0.0033 0.0016 'International Tables Vol C Tables 4.2.6.8 and 6.1.1.4'
H H 0.0000 0.0000 'International Tables Vol C Tables 4.2.6.8 and 6.1.1.4'
Cd Cd -0.8075 1.2024 'International Tables Vol C Tables 4.2.6.8 and 6.1.1.4'
Ir Ir -1.4442 7.9887 'International Tables Vol C Tables 4.2.6.8 and 6.1.1.4'
N N 0.0061 0.0033 'International Tables Vol C Tables 4.2.6.8 and 6.1.1.4'
O O 0.0106 0.0060 'International Tables Vol C Tables 4.2.6.8 and 6.1.1.4'
S S 0.1246 0.1234 'International Tables Vol C Tables 4.2.6.8 and 6.1.1.4'

loop_
_geom_angle_atom_site_label_1
_geom_angle_atom_site_label_2
_geom_angle_atom_site_label_3
_geom_angle
_geom_angle_site_symmetry_1
_geom_angle_site_symmetry_3
_geom_angle_publ_flag
N2 Ir1 N4 76.73(7) . . ?
N3 Ir1 N2 99.34(7) . . ?
N3 Ir1 N4 84.18(7) . . ?
N3 Ir1 N1 172.70(8) . . ?
N1 Ir1 N2 85.47(7) . . ?
N1 Ir1 N4 102.34(7) . . ?
C1 Ir1 N2 94.12(8) . . ?
C1 Ir1 N4 170.13(7) . . ?
C1 Ir1 N3 93.80(9) . . ?
C1 Ir1 N1 80.31(9) . . ?
C1 Ir1 C14 90.59(9) . . ?
C14 Ir1 N2 175.24(8) . . ?
C14 Ir1 N4 98.53(8) . . ?
C14 Ir1 N3 79.62(8) . . ?
C14 Ir1 N1 96.03(8) . . ?
O4 Cd1 O4 90.77(10) 2_645 . ?
O4 Cd1 O2 118.86(8) 2_645 8_756 ?
O4 Cd1 O2 118.85(8) . 7_556 ?
O4 Cd1 O2 126.51(7) . 8_756 ?
O4 Cd1 O2 126.51(7) 2_645 7_556 ?
O4 Cd1 O1 83.58(6) 2_645 7_556 ?
O4 Cd1 O1 93.73(6) 2_645 8_756 ?
O4 Cd1 O1 83.58(6) . 8_756 ?
O4 Cd1 O1 93.72(6) . 7_556 ?
O4 Cd1 C00Z 105.54(7) . 8_756 ?
O4 Cd1 C00Z 107.95(7) . 7_556 ?
O4 Cd1 C00Z 107.96(7) 2_645 8_756 ?
O4 Cd1 C00Z 105.54(7) 2_645 7_556 ?
O2 Cd1 O2 79.80(11) 8_756 7_556 ?
O2 Cd1 O1 130.32(6) 8_756 7_556 ?
O2 Cd1 O1 53.42(6) 7_556 7_556 ?
O2 Cd1 O1 53.42(6) 8_756 8_756 ?
O2 Cd1 O1 130.32(6) 7_556 8_756 ?
O2 Cd1 C00Z 105.27(8) 7_556 8_756 ?
O2 Cd1 C00Z 105.27(8) 8_756 7_556 ?
O2 Cd1 C00Z 26.78(7) 7_556 7_556 ?
O2 Cd1 C00Z 26.78(7) 8_756 8_756 ?
O1 Cd1 O1 176.18(7) 7_556 8_756 ?
O1 Cd1 C00Z 26.64(7) 7_556 7_556 ?
O1 Cd1 C00Z 157.10(7) 8_756 7_556 ?
O1 Cd1 C00Z 26.64(7) 8_756 8_756 ?
O1 Cd1 C00Z 157.10(7) 7_556 8_756 ?
C00Z Cd1 C00Z 131.56(11) 8_756 7_556 ?
C20 S2 C21 89.73(10) . . ?
C7 S1 C9 90.09(12) . . ?
C00L O4 Cd1 103.52(14) . . ?
C00Z O2 Cd1 97.48(15) . 7 ?
C00Z O1 Cd1 84.04(16) . 7 ?
C00K N2 Ir1 116.35(13) . . ?
C00K N2 C00X 118.74(18) . . ?
C00X N2 Ir1 124.86(15) . . ?
C00T N4 Ir1 126.32(15) . . ?
C00T N4 C00W 117.78(19) . . ?
C00W N4 Ir1 114.94(13) . . ?
C22 N3 Ir1 133.58(14) . . ?
C20 N3 Ir1 114.24(14) . . ?
C20 N3 C22 112.03(18) . . ?
C8 N1 Ir1 133.93(16) . . ?
C7 N1 Ir1 113.38(17) . . ?
C7 N1 C8 112.1(2) . . ?
C00K C00D H00D 120.2 . . ?
C00Q C00D H00D 120.2 . . ?
C00Q C00D C00K 119.6(2) . . ?
C00N C00E C00L 119.8(2) . . ?
C00N C00E C00O 117.8(2) . . ?
C00O C00E C00L 122.35(19) . . ?
N3 C22 C21 113.01(18) . . ?
N3 C22 C23 127.3(2) . . ?
C23 C22 C21 119.7(2) . . ?
C6 C1 Ir1 114.52(19) . . ?
C2 C1 Ir1 128.04(18) . . ?
C2 C1 C6 117.0(2) . . ?
C22 C21 S2 110.24(15) . . ?
C26 C21 S2 128.26(18) . . ?
C26 C21 C22 121.5(2) . . ?
C28 N5 C29 117.7(3) . . ?
C27 N5 C28 122.6(3) . . ?
C27 N5 C29 119.7(3) . . ?
N2 C00K C00D 121.31(19) . . ?
N2 C00K C00W 115.62(17) . . ?
C00D C00K C00W 122.98(19) . . ?
O4 C00L C00E 115.8(2) . . ?
O3 C00L O4 125.7(2) . . ?
O3 C00L C00E 118.5(2) . . ?
C00Q C00M H00M 120.5 . . ?
C00X C00M H00M 120.5 . . ?
C00X C00M C00Q 119.1(2) . . ?
C00E C00N H00N 119.8 . . ?
C00E C00N C00W 120.4(2) . . ?
C00W C00N H00N 119.8 . . ?
C00E C00O H00O 120.3 . . ?
C00T C00O C00E 119.47(19) . . ?
C00T C00O H00O 120.3 . . ?
C21 C26 H26 121.1 . . ?
C25 C26 C21 117.8(2) . . ?
C25 C26 H26 121.1 . . ?
C00D C00Q C00M 118.6(2) . . ?
C00D C00Q C00Z 120.4(2) . . ?
C00M C00Q C00Z 121.0(2) . . ?
C19 C18 H18 120.6 . . ?
C17 C18 H18 120.6 . . ?
C17 C18 C19 118.8(2) . . ?
N3 C20 S2 114.85(15) . . ?
N3 C20 C19 117.83(19) . . ?
C19 C20 S2 127.31(17) . . ?
N4 C00T C00O 122.7(2) . . ?
N4 C00T H00T 118.6 . . ?
C00O C00T H00T 118.6 . . ?
C18 C19 C20 124.0(2) . . ?
C18 C19 C14 123.24(18) . . ?
C14 C19 C20 112.67(19) . . ?
C19 C14 Ir1 115.10(14) . . ?
C15 C14 Ir1 129.20(17) . . ?
C15 C14 C19 115.7(2) . . ?
N4 C00W C00K 115.68(18) . . ?
N4 C00W C00N 121.85(19) . . ?
C00N C00W C00K 122.43(18) . . ?
N2 C00X C00M 122.3(2) . . ?
N2 C00X H00X 118.8 . . ?
C00M C00X H00X 118.8 . . ?
C22 C23 H23 120.9 . . ?
C24 C23 C22 118.3(2) . . ?
C24 C23 H23 120.9 . . ?
O2 C00Z Cd1 55.74(12) . 7 ?
O2 C00Z C00Q 116.2(2) . . ?
O1 C00Z Cd1 69.32(14) . 7 ?
O1 C00Z O2 125.1(2) . . ?
O1 C00Z C00Q 118.7(2) . . ?
C00Q C00Z Cd1 171.85(18) . 7 ?
C1 C6 C7 113.1(2) . . ?
C5 C6 C1 122.0(3) . . ?
C5 C6 C7 124.9(2) . . ?
C26 C25 H25 119.4 . . ?
C26 C25 C24 121.21(19) . . ?
C24 C25 H25 119.4 . . ?
C15 C16 H16 119.3 . . ?
C17 C16 H16 119.3 . . ?
C17 C16 C15 121.4(2) . . ?
N1 C8 C9 112.9(2) . . ?
C13 C8 N1 127.5(2) . . ?
C13 C8 C9 119.6(3) . . ?
C1 C2 H2 119.4 . . ?
C3 C2 C1 121.2(3) . . ?
C3 C2 H2 119.4 . . ?
C14 C15 H15 119.3 . . ?
C16 C15 C14 121.4(2) . . ?
C16 C15 H15 119.3 . . ?
C23 C24 C25 121.2(2) . . ?
C23 C24 H24 119.4 . . ?
C25 C24 H24 119.4 . . ?
N1 C7 S1 114.6(2) . . ?
N1 C7 C6 118.3(2) . . ?
C6 C7 S1 126.94(18) . . ?
C18 C17 H17 120.3 . . ?
C16 C17 C18 119.5(2) . . ?
C16 C17 H17 120.3 . . ?
C8 C13 H13 120.6 . . ?
C12 C13 C8 118.8(2) . . ?
C12 C13 H13 120.6 . . ?
C6 C5 H5 120.4 . . ?
C4 C5 C6 119.1(3) . . ?
C4 C5 H5 120.4 . . ?
C12 C11 H11 119.2 . . ?
C10 C11 H11 119.2 . . ?
C10 C11 C12 121.5(3) . . ?
C13 C12 C11 120.9(3) . . ?
C13 C12 H12 119.6 . . ?
C11 C12 H12 119.6 . . ?
N5 C28 H28A 109.5 . . ?
N5 C28 H28B 109.5 . . ?
N5 C28 H28C 109.5 . . ?
H28A C28 H28B 109.5 . . ?
H28A C28 H28C 109.5 . . ?
H28B C28 H28C 109.5 . . ?
C5 C4 H4 119.9 . . ?
C5 C4 C3 120.2(2) . . ?
C3 C4 H4 119.9 . . ?
O5 C27 N5 125.5(3) . . ?
O5 C27 H27 117.3 . . ?
N5 C27 H27 117.3 . . ?
C8 C9 S1 110.2(2) . . ?
C10 C9 S1 128.4(2) . . ?
C10 C9 C8 121.4(3) . . ?
C2 C3 C4 120.5(3) . . ?
C2 C3 H3 119.7 . . ?
C4 C3 H3 119.7 . . ?
C11 C10 C9 117.7(3) . . ?
C11 C10 H10 121.1 . . ?
C9 C10 H10 121.1 . . ?
N5 C29 H29A 109.5 . . ?
N5 C29 H29B 109.5 . . ?
N5 C29 H29C 109.5 . . ?
H29A C29 H29B 109.5 . . ?
H29A C29 H29C 109.5 . . ?
H29B C29 H29C 109.5 . . ?

loop_
_geom_bond_atom_site_label_1
_geom_bond_atom_site_label_2
_geom_bond_distance
_geom_bond_site_symmetry_2
_geom_bond_publ_flag
Ir1 N2 2.1237(18) . ?
Ir1 N4 2.1521(18) . ?
Ir1 N3 2.0584(19) . ?
Ir1 N1 2.0596(19) . ?
Ir1 C1 2.009(2) . ?
Ir1 C14 2.018(2) . ?
Cd1 O4 2.2522(17) . ?
Cd1 O4 2.2522(17) 2_645 ?
Cd1 O2 2.2943(17) 7_556 ?
Cd1 O2 2.2943(17) 8_756 ?
Cd1 O1 2.589(2) 7_556 ?
Cd1 O1 2.589(2) 8_756 ?
Cd1 C00Z 2.752(2) 8_756 ?
Cd1 C00Z 2.752(2) 7_556 ?
S2 C21 1.740(2) . ?
S2 C20 1.726(2) . ?
S1 C7 1.722(3) . ?
S1 C9 1.738(3) . ?
O4 C00L 1.261(3) . ?
O3 C00L 1.237(3) . ?
O2 C00Z 1.251(3) . ?
O1 C00Z 1.241(3) . ?
N2 C00K 1.351(3) . ?
N2 C00X 1.353(3) . ?
N4 C00T 1.354(3) . ?
N4 C00W 1.358(3) . ?
N3 C22 1.396(3) . ?
N3 C20 1.325(3) . ?
N1 C8 1.401(3) . ?
N1 C7 1.324(3) . ?
C00D H00D 0.9500 . ?
C00D C00K 1.386(3) . ?
C00D C00Q 1.386(3) . ?
C00E C00L 1.518(3) . ?
C00E C00N 1.384(3) . ?
C00E C00O 1.394(3) . ?
C22 C21 1.406(3) . ?
C22 C23 1.397(3) . ?
O5 C27 1.241(5) . ?
C1 C6 1.414(3) . ?
C1 C2 1.398(4) . ?
C21 C26 1.391(3) . ?
N5 C28 1.457(5) . ?
N5 C27 1.329(4) . ?
N5 C29 1.459(4) . ?
C00K C00W 1.481(3) . ?
C00M H00M 0.9500 . ?
C00M C00Q 1.391(3) . ?
C00M C00X 1.373(3) . ?
C00N H00N 0.9500 . ?
C00N C00W 1.385(3) . ?
C00O H00O 0.9500 . ?
C00O C00T 1.383(3) . ?
C26 H26 0.9500 . ?
C26 C25 1.384(3) . ?
C00Q C00Z 1.509(3) . ?
C18 H18 0.9500 . ?
C18 C19 1.400(3) . ?
C18 C17 1.387(3) . ?
C20 C19 1.444(3) . ?
C00T H00T 0.9500 . ?
C19 C14 1.411(3) . ?
C14 C15 1.405(3) . ?
C00X H00X 0.9500 . ?
C23 H23 0.9500 . ?
C23 C24 1.389(3) . ?
C6 C7 1.438(4) . ?
C6 C5 1.407(3) . ?
C25 H25 0.9500 . ?
C25 C24 1.391(3) . ?
C16 H16 0.9500 . ?
C16 C15 1.386(3) . ?
C16 C17 1.385(4) . ?
C8 C13 1.396(4) . ?
C8 C9 1.407(3) . ?
C2 H2 0.9500 . ?
C2 C3 1.393(4) . ?
C15 H15 0.9500 . ?
C24 H24 0.9500 . ?
C17 H17 0.9500 . ?
C13 H13 0.9500 . ?
C13 C12 1.377(4) . ?
C5 H5 0.9500 . ?
C5 C4 1.375(5) . ?
C11 H11 0.9500 . ?
C11 C12 1.401(4) . ?
C11 C10 1.372(5) . ?
C12 H12 0.9500 . ?
C28 H28A 0.9800 . ?
C28 H28B 0.9800 . ?
C28 H28C 0.9800 . ?
C4 H4 0.9500 . ?
C4 C3 1.394(5) . ?
C27 H27 0.9500 . ?
C9 C10 1.396(4) . ?
C3 H3 0.9500 . ?
C10 H10 0.9500 . ?
C29 H29A 0.9800 . ?
C29 H29B 0.9800 . ?
C29 H29C 0.9800 . ?

loop_
_geom_torsion_atom_site_label_1
_geom_torsion_atom_site_label_2
_geom_torsion_atom_site_label_3
_geom_torsion_atom_site_label_4
_geom_torsion
_geom_torsion_site_symmetry_1
_geom_torsion_site_symmetry_2
_geom_torsion_site_symmetry_3
_geom_torsion_site_symmetry_4
_geom_torsion_publ_flag
Ir1 N2 C00K C00D 172.49(15) . . . . ?
Ir1 N2 C00K C00W -4.1(2) . . . . ?
Ir1 N2 C00X C00M -173.83(16) . . . . ?
Ir1 N4 C00T C00O 168.78(16) . . . . ?
Ir1 N4 C00W C00K 7.7(2) . . . . ?
Ir1 N4 C00W C00N -170.08(16) . . . . ?
Ir1 N3 C22 C21 171.51(15) . . . . ?
Ir1 N3 C22 C23 -10.6(3) . . . . ?
Ir1 N3 C20 S2 -174.52(10) . . . . ?
Ir1 N3 C20 C19 6.3(2) . . . . ?
Ir1 N1 C8 C13 -13.9(4) . . . . ?
Ir1 N1 C8 C9 167.92(17) . . . . ?
Ir1 N1 C7 S1 -169.28(10) . . . . ?
Ir1 N1 C7 C6 6.7(3) . . . . ?
Ir1 C1 C6 C7 -2.3(2) . . . . ?
Ir1 C1 C6 C5 174.34(18) . . . . ?
Ir1 C1 C2 C3 -172.70(18) . . . . ?
Ir1 C14 C15 C16 -178.94(18) . . . . ?
Cd1 O4 C00L O3 -7.2(3) . . . . ?
Cd1 O4 C00L C00E 173.81(15) . . . . ?
Cd1 O2 C00Z O1 0.7(3) 7 . . . ?
Cd1 O2 C00Z C00Q 178.68(16) 7 . . . ?
Cd1 O1 C00Z O2 -0.6(3) 7 . . . ?
Cd1 O1 C00Z C00Q -178.5(2) 7 . . . ?
S2 C21 C26 C25 177.45(19) . . . . ?
S2 C20 C19 C18 -3.7(3) . . . . ?
S2 C20 C19 C14 179.55(17) . . . . ?
S1 C9 C10 C11 176.4(2) . . . . ?
N2 C00K C00W N4 -2.5(3) . . . . ?
N2 C00K C00W C00N 175.3(2) . . . . ?
N3 C22 C21 S2 4.0(2) . . . . ?
N3 C22 C21 C26 -175.4(2) . . . . ?
N3 C22 C23 C24 177.9(2) . . . . ?
N3 C20 C19 C18 175.4(2) . . . . ?
N3 C20 C19 C14 -1.4(3) . . . . ?
N1 C8 C13 C12 -177.5(2) . . . . ?
N1 C8 C9 S1 0.9(3) . . . . ?
N1 C8 C9 C10 179.3(2) . . . . ?
C00D C00K C00W N4 -179.03(19) . . . . ?
C00D C00K C00W C00N -1.3(3) . . . . ?
C00D C00Q C00Z O2 14.6(3) . . . . ?
C00D C00Q C00Z O1 -167.3(2) . . . . ?
C00E C00N C00W N4 0.6(3) . . . . ?
C00E C00N C00W C00K -177.06(19) . . . . ?
C00E C00O C00T N4 -0.6(3) . . . . ?
C22 N3 C20 S2 1.6(2) . . . . ?
C22 N3 C20 C19 -177.57(19) . . . . ?
C22 C21 C26 C25 -3.3(4) . . . . ?
C22 C23 C24 C25 -0.8(4) . . . . ?
C1 C6 C7 S1 172.40(17) . . . . ?
C1 C6 C7 N1 -3.0(3) . . . . ?
C1 C6 C5 C4 -1.0(4) . . . . ?
C1 C2 C3 C4 -0.1(4) . . . . ?
C21 S2 C20 N3 0.58(17) . . . . ?
C21 S2 C20 C19 179.7(2) . . . . ?
C21 C22 C23 C24 -4.3(3) . . . . ?
C21 C26 C25 C24 -2.0(4) . . . . ?
C00K N2 C00X C00M 3.5(3) . . . . ?
C00K C00D C00Q C00M 3.3(3) . . . . ?
C00K C00D C00Q C00Z -174.32(19) . . . . ?
C00L C00E C00N C00W 177.50(19) . . . . ?
C00L C00E C00O C00T -177.4(2) . . . . ?
C00M C00Q C00Z O2 -163.0(2) . . . . ?
C00M C00Q C00Z O1 15.1(3) . . . . ?
C00N C00E C00L O4 -11.6(3) . . . . ?
C00N C00E C00L O3 169.3(2) . . . . ?
C00N C00E C00O C00T 0.6(3) . . . . ?
C00O C00E C00L O4 166.4(2) . . . . ?
C00O C00E C00L O3 -12.6(3) . . . . ?
C00O C00E C00N C00W -0.6(3) . . . . ?
C26 C25 C24 C23 4.1(4) . . . . ?
C00Q C00D C00K N2 1.7(3) . . . . ?
C00Q C00D C00K C00W 178.02(19) . . . . ?
C00Q C00M C00X N2 1.5(3) . . . . ?
C18 C19 C14 Ir1 178.85(18) . . . . ?
C18 C19 C14 C15 -0.3(3) . . . . ?
C20 S2 C21 C22 -2.55(17) . . . . ?
C20 S2 C21 C26 176.8(2) . . . . ?
C20 N3 C22 C21 -3.6(3) . . . . ?
C20 N3 C22 C23 174.3(2) . . . . ?
C20 C19 C14 Ir1 -4.3(2) . . . . ?
C20 C19 C14 C15 176.5(2) . . . . ?
C00T N4 C00W C00K 177.24(18) . . . . ?
C00T N4 C00W C00N -0.5(3) . . . . ?
C19 C18 C17 C16 -0.2(4) . . . . ?
C19 C14 C15 C16 0.1(3) . . . . ?
C00W N4 C00T C00O 0.6(3) . . . . ?
C00X N2 C00K C00D -5.1(3) . . . . ?
C00X N2 C00K C00W 178.30(18) . . . . ?
C00X C00M C00Q C00D -4.8(3) . . . . ?
C00X C00M C00Q C00Z 172.8(2) . . . . ?
C23 C22 C21 S2 -174.11(17) . . . . ?
C23 C22 C21 C26 6.5(3) . . . . ?
C6 C1 C2 C3 -0.8(3) . . . . ?
C6 C5 C4 C3 0.0(4) . . . . ?
C8 N1 C7 S1 3.4(2) . . . . ?
C8 N1 C7 C6 179.3(2) . . . . ?
C8 C13 C12 C11 -1.3(4) . . . . ?
C8 C9 C10 C11 -1.7(4) . . . . ?
C2 C1 C6 C7 -175.3(2) . . . . ?
C2 C1 C6 C5 1.4(3) . . . . ?
C15 C16 C17 C18 0.0(4) . . . . ?
C7 S1 C9 C8 0.80(19) . . . . ?
C7 S1 C9 C10 -177.5(3) . . . . ?
C7 N1 C8 C13 175.5(2) . . . . ?
C7 N1 C8 C9 -2.7(3) . . . . ?
C7 C6 C5 C4 175.3(2) . . . . ?
C17 C18 C19 C20 -176.1(2) . . . . ?
C17 C18 C19 C14 0.4(4) . . . . ?
C17 C16 C15 C14 0.1(4) . . . . ?
C13 C8 C9 S1 -177.5(2) . . . . ?
C13 C8 C9 C10 0.9(4) . . . . ?
C5 C6 C7 S1 -4.2(4) . . . . ?
C5 C6 C7 N1 -179.6(2) . . . . ?
C5 C4 C3 C2 0.6(4) . . . . ?
C12 C11 C10 C9 1.0(4) . . . . ?
C28 N5 C27 O5 -176.1(3) . . . . ?
C9 S1 C7 N1 -2.43(19) . . . . ?
C9 S1 C7 C6 -178.0(2) . . . . ?
C9 C8 C13 C12 0.6(4) . . . . ?
C10 C11 C12 C13 0.5(5) . . . . ?
C29 N5 C27 O5 1.6(6) . . . . ?

loop_
_smtbx_masks_void_nr
_smtbx_masks_void_average_x
_smtbx_masks_void_average_y
_smtbx_masks_void_average_z
_smtbx_masks_void_volume
_smtbx_masks_void_count_electrons
_smtbx_masks_void_content
1 0.075 -0.079 0.991 23.5 0.5 '1 ?'
2 0.075 0.579 0.491 23.5 1.1 '1 ?'
3 0.250 0.750 -0.896 325.6 114.7 '3 C3H7NO'
4 0.425 0.579 -0.009 23.5 0.0 '1 ?'
5 0.425 0.921 0.491 23.5 0.0 '1 ?'
6 0.575 0.079 0.509 23.5 0.7 '1 ?'
7 0.575 0.421 0.009 23.5 1.0 '1 ?'
8 0.750 0.250 -0.456 325.6 115.7 '3 C3H7NO'
9 0.925 0.079 0.009 23.5 0.2 '1 ?'
10 0.925 0.421 0.509 23.5 0.0 '1 ?'
